data_1523754
loop_
_publ_author_name
'Grin', Yu.'
'Rogl, P.'

_publ_section_title
;
 The crystal structure of U4 Ni11 Ga20 aand of isotypic U4 Pd11 Ga20 and
 U4 Pt11 Ga20 compounds
;
_journal_name_full 'Journal of Nuclear Materials'
_journal_page_first 89
_journal_page_last 93
_journal_volume 137
_journal_year 1986
_chemical_formula_sum 'Ga20 Ni11 U4'
_space_group_IT_number 12
_symmetry_space_group_name_Hall '-C 2y'
_symmetry_space_group_name_H-M 'C 1 2/m 1'
_cell_angle_alpha 90
_cell_angle_beta 124.71
_cell_angle_gamma 90
_cell_formula_units_Z 2
_cell_length_a 20.734
_cell_length_b 4.119
_cell_length_c 15.338
_cell_volume 1076.810
_citation_journal_id_ASTM JNUMAM
_cod_data_source_file Grin_JNUMAM_1986_289.cif
_cod_data_source_block Ga20Ni11U4
_cod_original_cell_volume 1076.81
_cod_database_code 1523754

loop_
_symmetry_equiv_pos_as_xyz
x,y,z
-x,y,-z
-x,-y,-z
x,-y,z
x+1/2,y+1/2,z
-x+1/2,y+1/2,-z
-x+1/2,-y+1/2,-z
x+1/2,-y+1/2,z

loop_
_atom_site_label
_atom_site_type_symbol
_atom_site_fract_x
_atom_site_fract_y
_atom_site_fract_z
_atom_site_occupancy
_atom_site_U_iso_or_equiv
Ga6 Ga 0.2983 0 0.498 1 0.0
Ga10 Ga 0.6275 0 0.1944 1 0.0
U2 U 0.7732 0 0.1781 1 0.0
Ga1 Ga 0.0057 0 0.0891 1 0.0
Ga8 Ga 0.399 0 0.0028 1 0.0
Ga5 Ga 0.2509 0 0.2968 1 0.0
Ni1 Ni 0 0.5 0.5 1 0.0
Ni3 Ni 0.1335 0 0.1053 1 0.0
Ga4 Ga 0.1976 0 0.0019 1 0.0
Ga3 Ga 0.1109 0 0.5501 1 0.0
Ga9 Ga 0.541 0 0.3783 1 0.0
U1 U 0.1187 0 0.3323 1 0.0
Ni5 Ni 0.3458 0 0.1139 1 0.0
Ni2 Ni 0.0243 0 0.6111 1 0.0
Ga2 Ga 0.0647 0 0.7957 1 0.0
Ni4 Ni 0.2476 0 0.6138 1 0.0
Ga7 Ga 0.3911 0 0.3095 1 0.0
Ni6 Ni 0.5041 0 0.1902 1 0.0
